data_2003099
loop_
_publ_author_name
'Dalhus, Bj\/orn'
'G\"orbitz, Carl Henrik'

_publ_section_title
;
 Molecular aggregation in crystalline 1:1 complexes of hydrophobic
 <small>D</small>- and <small>L</small>-amino acids. I. The
 <small>L</small>-isoleucine series
;
_journal_issue 3
_journal_name_full 'Acta Crystallographica Section B'
_journal_page_first 424
_journal_page_last 431
_journal_paper_doi 10.1107/S0108768198013494
_journal_volume 55
_journal_year 1999
_chemical_formula_moiety 'C6 H13 N1 O2,C4 H9 N1 O2'
_chemical_formula_sum 'C10 H22 N2 O4'
_chemical_formula_weight 234.30
_chemical_name_systematic
;
 L-Isoleucine:D-aminobutyric acid
;
_space_group_IT_number 5
_symmetry_cell_setting monoclinic
_symmetry_space_group_name_Hall 'C 2y'
_symmetry_space_group_name_H-M 'C 1 2 1'
_audit_creation_method SHELXL
_cell_angle_alpha 90.00
_cell_angle_beta 94.5460(10)
_cell_angle_gamma 90.00
_cell_formula_units_Z 4
_cell_length_a 26.9873(6)
_cell_length_b 4.74710(10)
_cell_length_c 9.9652(2)
_cell_measurement_reflns_used 8192
_cell_measurement_temperature 170(2)
_cell_volume 1272.64(5)
_computing_cell_refinement 'SAINT (Siemens, 1995)'
_computing_data_collection 'SMART (Siemens, 1995)'
_computing_data_reduction 'SAINT (Siemens, 1995)'
_computing_structure_refinement 'SHELXTL (Sheldrick, 1994)'
_computing_structure_solution 'SHELXTL (Sheldrick, 1994)'
_diffrn_ambient_temperature 170(2)
_diffrn_measurement_device 'Siemens SMART CCD area-detector diffractometer'
_diffrn_measurement_method \w
_diffrn_radiation_monochromator graphite
_diffrn_radiation_source 'fine-focus sealed tube'
_diffrn_radiation_type MoK\a
_diffrn_radiation_wavelength 0.71073
_diffrn_reflns_av_R_equivalents 0.0186
_diffrn_reflns_av_sigmaI/netI 0.0297
_diffrn_reflns_limit_h_max 46
_diffrn_reflns_limit_h_min -47
_diffrn_reflns_limit_k_max 8
_diffrn_reflns_limit_k_min -8
_diffrn_reflns_limit_l_max 16
_diffrn_reflns_limit_l_min -17
_diffrn_reflns_number 10909
_diffrn_reflns_theta_max 39.06
_diffrn_reflns_theta_min 2.05
_exptl_absorpt_coefficient_mu 0.094
_exptl_absorpt_correction_T_max 0.991
_exptl_absorpt_correction_T_min 0.919
_exptl_absorpt_correction_type multi-scan
_exptl_absorpt_process_details 'Sheldrick (1996)'
_exptl_crystal_colour colourless
_exptl_crystal_density_diffrn 1.223
_exptl_crystal_description plate
_exptl_crystal_F_000 512
_exptl_crystal_size_max 0.90
_exptl_crystal_size_mid 0.40
_exptl_crystal_size_min 0.10
_refine_diff_density_max 0.378
_refine_diff_density_min -0.246
_refine_ls_abs_structure_details 'Flack H D (1983), Acta Cryst. A39, 876-881'
_refine_ls_abs_structure_Flack 0.3(6)
_refine_ls_extinction_coef 0.0139(18)
_refine_ls_extinction_method SHELXTL
_refine_ls_goodness_of_fit_all 1.085
_refine_ls_goodness_of_fit_obs 1.073
_refine_ls_hydrogen_treatment mixed
_refine_ls_matrix_type full
_refine_ls_number_parameters 177
_refine_ls_number_reflns 6238
_refine_ls_number_restraints 1
_refine_ls_restrained_S_all 1.085
_refine_ls_restrained_S_obs 1.073
_refine_ls_R_factor_all 0.0428
_refine_ls_R_factor_obs 0.0385
_refine_ls_shift/esd_max 0.002
_refine_ls_shift/esd_mean 0.000
_refine_ls_structure_factor_coef Fsqd
_refine_ls_weighting_details 'w=1/[\s^2^(Fo^2^)+(0.0467P)^2^+0.3251P] where P=(Fo^2^+2Fc^2^)/3'
_refine_ls_weighting_scheme calc
_refine_ls_wR_factor_all 0.1043
_refine_ls_wR_factor_obs 0.0995
_reflns_number_observed 5817
_reflns_number_total 6238
_reflns_observed_criterion >2sigma(I)
_cod_data_source_file os0011.cif
_cod_data_source_block L2
_cod_depositor_comments
;
The following automatic conversions were performed:

'_refine_ls_weighting_scheme' value 'calc
w=1/[\s^2^(Fo^2^)+(0.0467P)^2^+0.3251P] where P=(Fo^2^+2Fc^2^)/3' was
changed to 'calc'. New tag '_refine_ls_weighting_details' was
created. The value of the new tag was set to
'w=1/[\s^2^(Fo^2^)+(0.0467P)^2^+0.3251P] where P=(Fo^2^+2Fc^2^)/3'.

Automatic conversion script
Id: cif_fix_values 3143 2015-03-26 13:38:13Z robertas 
;
_cod_original_sg_symbol_H-M 'C 2'
_cod_database_code 2003099

loop_
_symmetry_equiv_pos_as_xyz
'x, y, z'
'-x, y, -z'
'x+1/2, y+1/2, z'
'-x+1/2, y+1/2, -z'

loop_
_atom_site_aniso_label
_atom_site_aniso_U_11
_atom_site_aniso_U_22
_atom_site_aniso_U_33
_atom_site_aniso_U_12
_atom_site_aniso_U_13
_atom_site_aniso_U_23
O1A 0.0217(2) 0.0172(3) 0.0188(2) 0.0032(2) -0.0007(2) 0.0009(2)
O2A 0.0382(3) 0.0206(3) 0.0129(2) -0.0001(2) 0.0029(2) -0.0008(2)
N1A 0.0187(2) 0.0168(3) 0.0137(2) -0.0027(2) 0.0012(2) 0.0015(2)
C1A 0.0187(3) 0.0145(3) 0.0129(2) -0.0019(2) 0.0001(2) 0.0003(2)
C2A 0.0178(3) 0.0134(3) 0.0133(2) 0.0003(2) 0.0008(2) 0.0000(2)
C3A 0.0163(3) 0.0213(3) 0.0191(3) -0.0009(2) 0.0002(2) -0.0007(3)
C4A 0.0220(4) 0.0990(12) 0.0300(4) -0.0107(6) 0.0080(3) -0.0084(7)
C5A 0.0292(4) 0.0327(5) 0.0343(4) -0.0032(4) -0.0132(3) 0.0081(4)
C6A 0.0240(4) 0.0543(7) 0.0370(5) 0.0016(4) -0.0112(3) -0.0046(5)
O1B 0.0251(3) 0.0170(3) 0.0188(2) -0.0040(2) 0.0008(2) -0.0003(2)
O2B 0.0423(3) 0.0194(3) 0.0129(2) -0.0017(3) 0.0049(2) 0.0008(2)
N1B 0.0219(3) 0.0181(3) 0.0130(2) 0.0013(2) 0.0013(2) -0.0017(2)
C1B 0.0208(3) 0.0144(3) 0.0135(2) 0.0020(2) 0.0009(2) -0.0004(2)
C2B 0.0196(3) 0.0142(3) 0.0149(2) -0.0006(2) 0.0018(2) 0.0002(2)
C3B 0.0201(3) 0.0258(4) 0.0295(4) 0.0024(3) 0.0003(3) -0.0039(3)
C4B 0.0280(4) 0.0378(6) 0.0571(7) 0.0024(4) -0.0157(4) -0.0124(6)

loop_
_atom_site_label
_atom_site_fract_x
_atom_site_fract_y
_atom_site_fract_z
_atom_site_U_iso_or_equiv
_atom_site_thermal_displace_type
_atom_site_calc_flag
_atom_site_refinement_flags
_atom_site_occupancy
_atom_site_disorder_group
_atom_site_type_symbol
O1A 0.20762(2) -0.18301(14) 0.54181(6) 0.01934(11) Uani d . 1 . O
O2A 0.17540(3) 0.1093(2) 0.68909(6) 0.02388(12) Uani d . 1 . O
N1A 0.19630(2) 0.2099(2) 0.34594(6) 0.01639(11) Uani d . 1 . N
H1A 0.1951(5) 0.059(4) 0.3046(13) 0.019(3) Uiso d . 1 . H
H2A 0.1898(6) 0.358(4) 0.2824(15) 0.034(4) Uiso d . 1 . H
H3A 0.2270(5) 0.247(4) 0.3859(15) 0.029(4) Uiso d . 1 . H
C1A 0.18363(3) 0.0317(2) 0.57158(7) 0.01544(12) Uani d . 1 . C
C2A 0.16044(3) 0.2075(2) 0.45311(7) 0.01488(11) Uani d . 1 . C
H4A 0.15508(9) 0.400(3) 0.4833(5) 0.018 Uiso calc R 1 . H
C3A 0.11034(3) 0.0791(2) 0.39756(8) 0.01897(13) Uani d . 1 . C
H5A 0.11622(10) -0.109(3) 0.3763(4) 0.023 Uiso calc R 1 . H
C4A 0.07301(3) 0.0813(4) 0.50479(11) 0.0500(4) Uani d . 1 . C
H11A 0.08726(5) -0.0108(7) 0.5846(2) 0.075 Uiso calc R 1 . H
H12A 0.04338(6) -0.0164(3) 0.47158(14) 0.075 Uiso calc R 1 . H
H13A 0.06489(5) 0.2724(3) 0.5257(2) 0.075 Uiso calc R 1 . H
C5A 0.08951(3) 0.2255(3) 0.26779(11) 0.0329(2) Uani d R 1 . C
H6A 0.08468(4) 0.4241(3) 0.28667(12) 0.039 Uiso calc R 1 . H
H7A 0.11391(4) 0.2122(3) 0.20133(14) 0.039 Uiso calc R 1 . H
C6A 0.04046(4) 0.1025(3) 0.20776(12) 0.0392(3) Uani d . 1 . C
H8A 0.0317(3) 0.188(2) 0.1207(12) 0.059 Uiso calc R 1 . H
H9A 0.0146(3) 0.141(2) 0.2674(9) 0.059 Uiso calc R 1 . H
H10A 0.04393(15) -0.099(2) 0.1970(12) 0.059 Uiso calc R 1 . H
O1B 0.21244(2) 0.98963(14) 1.04018(6) 0.02036(11) Uani d . 1 . O
O2B 0.18223(3) 0.7066(2) 1.19395(6) 0.02475(13) Uani d . 1 . O
N1B 0.19418(3) 0.6073(2) 0.84225(6) 0.01767(11) Uani d . 1 . N
H1B 0.1907(5) 0.792(4) 0.7976(14) 0.025(3) Uiso d . 1 . H
H2B 0.1844(5) 0.473(4) 0.7834(14) 0.026(4) Uiso d . 1 . H
H3B 0.2261(5) 0.578(4) 0.8696(14) 0.027(3) Uiso d . 1 . H
C1B 0.18923(3) 0.7767(2) 1.07458(7) 0.01622(12) Uani d . 1 . C
C2B 0.16422(3) 0.5946(2) 0.96181(7) 0.01621(12) Uani d . 1 . C
H4B 0.16252(4) 0.409(3) 0.9913(5) 0.019 Uiso calc R 1 . H
C3B 0.11148(3) 0.7073(2) 0.92737(10) 0.0252(2) Uani d . 1 . C
H5B 0.0941(2) 0.7101(2) 1.0088(10) 0.030 Uiso calc R 1 . H
H6B 0.11376(4) 0.900(2) 0.8963(4) 0.030 Uiso calc R 1 . H
C4B 0.08096(4) 0.5386(3) 0.82100(15) 0.0420(3) Uani d . 1 . C
H7B 0.0469(4) 0.6303(19) 0.8023(10) 0.063 Uiso calc R 1 . H
H8B 0.0766(4) 0.338(2) 0.8547(6) 0.063 Uiso calc R 1 . H
H9B 0.0988(3) 0.534(2) 0.7345(11) 0.063 Uiso calc R 1 . H

loop_
_atom_type_symbol
_atom_type_description
_atom_type_scat_dispersion_real
_atom_type_scat_dispersion_imag
_atom_type_scat_source
C C 0.0033 0.0016 'International Tables Vol C Tables 4.2.6.8 and 6.1.1.4'
H H 0.0000 0.0000 'International Tables Vol C Tables 4.2.6.8 and 6.1.1.4'
N N 0.0061 0.0033 'International Tables Vol C Tables 4.2.6.8 and 6.1.1.4'
O O 0.0106 0.0060 'International Tables Vol C Tables 4.2.6.8 and 6.1.1.4'

loop_
_geom_angle_atom_site_label_1
_geom_angle_atom_site_label_2
_geom_angle_atom_site_label_3
_geom_angle
C2A N1A H1A 110.3(9)
C2A N1A H2A 112.5(10)
H1A N1A H2A 108.2(13)
C2A N1A H3A 107.9(9)
H1A N1A H3A 112.7(14)
H2A N1A H3A 105.1(15)
O1A C1A O2A 125.96(7)
O1A C1A C2A 116.44(6)
O2A C1A C2A 117.55(7)
N1A C2A C1A 107.76(6)
N1A C2A C3A 110.14(6)
C1A C2A C3A 110.64(6)
N1A C2A H4A 109.43(4)
C1A C2A H4A 109.43(4)
C3A C2A H4A 109.43(5)
C4A C3A C5A 111.65(9)
C4A C3A C2A 110.73(7)
C5A C3A C2A 112.02(7)
C4A C3A H5A 107.39(8)
C5A C3A H5A 107.39(6)
C2A C3A H5A 107.39(5)
C3A C4A H11A 109.47(5)
C3A C4A H12A 109.47(6)
H11A C4A H12A 109.5
C3A C4A H13A 109.47(8)
H11A C4A H13A 109.5
H12A C4A H13A 109.5
C6A C5A C3A 113.94(10)
C6A C5A H6A 108.77(8)
C3A C5A H6A 108.77(6)
C6A C5A H7A 108.77(6)
C3A C5A H7A 108.8
H6A C5A H7A 107.7
C5A C6A H8A 109.47(7)
C5A C6A H9A 109.47(7)
H8A C6A H9A 109.5
C5A C6A H10A 109.47(7)
H8A C6A H10A 109.5
H9A C6A H10A 109.5
C2B N1B H1B 111.0(8)
C2B N1B H2B 110.2(10)
H1B N1B H2B 109.1(13)
C2B N1B H3B 108.7(9)
H1B N1B H3B 109.2(15)
H2B N1B H3B 108.6(15)
O1B C1B O2B 125.87(8)
O1B C1B C2B 117.14(6)
O2B C1B C2B 116.87(7)
N1B C2B C1B 109.13(6)
N1B C2B C3B 111.03(6)
C1B C2B C3B 108.33(7)
N1B C2B H4B 109.44(5)
C1B C2B H4B 109.44(4)
C3B C2B H4B 109.44(5)
C4B C3B C2B 114.49(8)
C4B C3B H5B 108.64(7)
C2B C3B H5B 108.64(5)
C4B C3B H6B 108.64(7)
C2B C3B H6B 108.64(5)
H5B C3B H6B 107.6
C3B C4B H7B 109.47(6)
C3B C4B H8B 109.47(7)
H7B C4B H8B 109.5
C3B C4B H9B 109.47(7)
H7B C4B H9B 109.5
H8B C4B H9B 109.5

loop_
_geom_bond_atom_site_label_1
_geom_bond_atom_site_label_2
_geom_bond_distance
O1A C1A 1.2558(10)
O2A C1A 1.2640(9)
N1A C2A 1.4971(9)
N1A H1A .83(2)
N1A H2A .95(2)
N1A H3A .908(15)
C1A C2A 1.5376(10)
C2A C3A 1.5451(10)
C2A H4A .98(2)
C3A C4A 1.5257(12)
C3A C5A 1.5350(12)
C3A H5A .94(2)
C4A H11A .96
C4A H12A .96
C4A H13A .96
C5A C6A 1.5248(14)
C5A H6A .97
C5A H7A .97
C6A H8A .970(11)
C6A H9A .970(11)
C6A H10A .970(11)
O1B C1B 1.2512(10)
O2B C1B 1.2637(9)
N1B C2B 1.4931(9)
N1B H1B .98(2)
N1B H2B .89(2)
N1B H3B .895(14)
C1B C2B 1.5315(11)
C2B C3B 1.5336(11)
C2B H4B .93(2)
C3B C4B 1.5184(15)
C3B H5B .969(11)
C3B H6B .969(11)
C4B H7B 1.021(11)
C4B H8B 1.021(11)
C4B H9B 1.021(11)

loop_
_geom_torsion_atom_site_label_1
_geom_torsion_atom_site_label_2
_geom_torsion_atom_site_label_3
_geom_torsion_atom_site_label_4
_geom_torsion
O1A C1A C2A N1A -37.92(9)
O2A C1A C2A N1A 144.65(7)
O1A C1A C2A C3A 82.53(8)
O2A C1A C2A C3A -94.89(9)
N1A C2A C3A C4A -178.73(9)
C1A C2A C3A C4A 62.24(10)
N1A C2A C3A C5A -53.38(10)
C1A C2A C3A C5A -172.41(7)
C4A C3A C5A C6A -56.15(15)
C2A C3A C5A C6A 179.01(9)
O1B C1B C2B N1B 31.73(10)
O2B C1B C2B N1B -152.03(7)
O1B C1B C2B C3B -89.27(9)
O2B C1B C2B C3B 86.97(9)
N1B C2B C3B C4B 62.94(12)
C1B C2B C3B C4B -177.25(9)

loop_
_cod_related_entry_id
_cod_related_entry_database
_cod_related_entry_code
1 ChemSpider 21188532
